data_7234591
loop_
_publ_author_name
'Janine Jeschke'
'Stefan Mockel'
'Marcus Korb'
'Tobias Ruffer'
'Khaybar Assim'
'Marcel Melzer'
'Gordon Herwig'
'Colin Georgi'
'Stefan E. Schulz'
'Heinrich Lang'

_publ_section_title
;
 Chemical vapor deposition of ruthenium-based layers by a single-source
 approach
;
_journal_name_full 'Journal of Materials Chemistry C'
_journal_page_first 2319
_journal_page_last 2328
_journal_paper_doi 10.1039/C5TC03930D
_journal_volume 4
_journal_year 2016
_chemical_formula_moiety 'C32 H64 O8 P2 Ru'
_chemical_formula_sum 'C32 H64 O8 P2 Ru'
_chemical_formula_weight 739.84
_space_group_IT_number 15
_space_group_name_Hall '-C 2yc'
_space_group_name_H-M_alt 'C 1 2/c 1'
_symmetry_cell_setting monoclinic
_symmetry_space_group_name_Hall '-C 2yc'
_symmetry_space_group_name_H-M 'C 1 2/c 1'
_atom_sites_solution_hydrogens geom
_atom_sites_solution_primary direct
_atom_sites_solution_secondary difmap
_cell_angle_alpha 90.00
_cell_angle_beta 91.517(11)
_cell_angle_gamma 90.00
_cell_formula_units_Z 4
_cell_length_a 8.3401(8)
_cell_length_b 31.639(3)
_cell_length_c 15.0063(16)
_cell_measurement_reflns_used 3713
_cell_measurement_temperature 110
_cell_measurement_theta_max 67.1103
_cell_measurement_theta_min 4.0579
_cell_volume 3958.4(7)
_computing_cell_refinement
;
CrysAlisPro, Agilent Technologies,
Version 1.171.35.19 (release 27-10-2011 CrysAlis171 .NET)
(compiled Oct 27 2011,15:02:11)
;
_computing_data_collection
;
CrysAlisPro, Agilent Technologies,
Version 1.171.35.19 (release 27-10-2011 CrysAlis171 .NET)
(compiled Oct 27 2011,15:02:11)
;
_computing_data_reduction
;
CrysAlisPro, Agilent Technologies,
Version 1.171.35.19 (release 27-10-2011 CrysAlis171 .NET)
(compiled Oct 27 2011,15:02:11)
;
_computing_structure_refinement 'SHELXL-97 (Sheldrick, 1997)'
_computing_structure_solution 'SHELXS-97 (Sheldrick, 1997)'
_diffrn_ambient_temperature 110
_diffrn_measured_fraction_theta_full 0.980
_diffrn_measured_fraction_theta_max 0.980
_diffrn_measurement_device_type 'oxford gemini s'
_diffrn_measurement_method '\w scans'
_diffrn_radiation_monochromator graphite
_diffrn_radiation_source 'fine-focus sealed tube'
_diffrn_radiation_type CuK\a
_diffrn_radiation_wavelength 1.54184
_diffrn_reflns_av_R_equivalents 0.0431
_diffrn_reflns_av_sigmaI/netI 0.0362
_diffrn_reflns_limit_h_max 6
_diffrn_reflns_limit_h_min -9
_diffrn_reflns_limit_k_max 37
_diffrn_reflns_limit_k_min -35
_diffrn_reflns_limit_l_max 17
_diffrn_reflns_limit_l_min -17
_diffrn_reflns_number 10925
_diffrn_reflns_theta_full 67.22
_diffrn_reflns_theta_max 67.22
_diffrn_reflns_theta_min 4.06
_diffrn_standards_decay_% 0
_diffrn_standards_interval_count 50
_diffrn_standards_interval_time 5
_diffrn_standards_number 2
_exptl_absorpt_coefficient_mu 4.306
_exptl_absorpt_correction_T_max 1.00000
_exptl_absorpt_correction_T_min 0.36014
_exptl_absorpt_correction_type multi-scan
_exptl_absorpt_process_details
;
CrysAlisPro, Agilent Technologies,
Version 1.171.35.19 (release 27-10-2011 CrysAlis171 .NET)
(compiled Oct 27 2011,15:02:11)
Empirical absorption correction using spherical harmonics,
 implemented in SCALE3 ABSPACK scaling algorithm.
;
_exptl_crystal_colour colorless
_exptl_crystal_density_diffrn 1.241
_exptl_crystal_density_method 'not measured'
_exptl_crystal_description needle
_exptl_crystal_F_000 1576
_exptl_crystal_size_max 0.36
_exptl_crystal_size_mid 0.16
_exptl_crystal_size_min 0.04
_refine_diff_density_max 1.409
_refine_diff_density_min -0.954
_refine_diff_density_rms 0.101
_refine_ls_extinction_method none
_refine_ls_goodness_of_fit_ref 1.042
_refine_ls_hydrogen_treatment constr
_refine_ls_matrix_type full
_refine_ls_number_parameters 195
_refine_ls_number_reflns 3485
_refine_ls_number_restraints 0
_refine_ls_restrained_S_all 1.042
_refine_ls_R_factor_all 0.0511
_refine_ls_R_factor_gt 0.0488
_refine_ls_shift/su_max 0.000
_refine_ls_shift/su_mean 0.000
_refine_ls_structure_factor_coef Fsqd
_refine_ls_weighting_details 'calc w=1/[\s^2^(Fo^2^)+(0.1005P)^2^+1.7524P] where P=(Fo^2^+2Fc^2^)/3'
_refine_ls_weighting_scheme calc
_refine_ls_wR_factor_gt 0.1303
_refine_ls_wR_factor_ref 0.1343
_reflns_number_gt 3250
_reflns_number_total 3485
_reflns_threshold_expression >2sigma(I)
_cod_data_source_file J-Mater-Chem-C-2016-4-2319.cif
_cod_data_source_block jeshke07
_cod_original_sg_symbol_H-M C2/c
_cod_database_code 7234591

loop_
_symmetry_equiv_pos_as_xyz
'x, y, z'
'-x, y, -z+1/2'
'x+1/2, y+1/2, z'
'-x+1/2, y+1/2, -z+1/2'
'-x, -y, -z'
'x, -y, z-1/2'
'-x+1/2, -y+1/2, -z'
'x+1/2, -y+1/2, z-1/2'

loop_
_atom_site_label
_atom_site_type_symbol
_atom_site_fract_x
_atom_site_fract_y
_atom_site_fract_z
_atom_site_U_iso_or_equiv
_atom_site_adp_type
_atom_site_occupancy
_atom_site_symmetry_multiplicity
_atom_site_calc_flag
_atom_site_refinement_flags
_atom_site_disorder_assembly
_atom_site_disorder_group
C1 C 1.2252(3) 0.15124(10) 0.37584(19) 0.0284(6) Uani 1 1 d . . .
C2 C 1.2625(4) 0.19476(10) 0.4150(2) 0.0352(7) Uani 1 1 d . . .
H2A H 1.3066 0.2123 0.3687 0.042 Uiso 1 1 calc R . .
H2B H 1.1627 0.2076 0.4328 0.042 Uiso 1 1 calc R . .
C3 C 1.2983(5) 0.17971(13) 0.5676(2) 0.0478(9) Uani 1 1 d . . .
H3A H 1.3753 0.1802 0.6162 0.072 Uiso 1 1 calc R . .
H3B H 1.2615 0.1513 0.5580 0.072 Uiso 1 1 calc R . .
H3C H 1.2090 0.1975 0.5814 0.072 Uiso 1 1 calc R . .
C4 C 0.8876(4) 0.05912(11) 0.1880(2) 0.0331(7) Uani 1 1 d . . .
C5 C 1.3471(3) 0.06434(10) 0.1391(2) 0.0307(6) Uani 1 1 d . . .
H5A H 1.4353 0.0726 0.1019 0.037 Uiso 1 1 calc R . .
H5B H 1.3897 0.0606 0.1994 0.037 Uiso 1 1 calc R . .
C6 C 1.2796(3) 0.02240(10) 0.1057(2) 0.0320(6) Uani 1 1 d . . .
H6A H 1.2490 0.0252 0.0431 0.038 Uiso 1 1 calc R . .
H6B H 1.1837 0.0158 0.1381 0.038 Uiso 1 1 calc R . .
C7 C 1.3984(4) -0.01406(10) 0.1166(2) 0.0345(7) Uani 1 1 d . . .
H7A H 1.4993 -0.0061 0.0906 0.041 Uiso 1 1 calc R . .
H7B H 1.4184 -0.0194 0.1795 0.041 Uiso 1 1 calc R . .
C8 C 1.3363(4) -0.05418(10) 0.0723(2) 0.0386(7) Uani 1 1 d . . .
H8A H 1.4141 -0.0763 0.0804 0.058 Uiso 1 1 calc R . .
H8B H 1.3181 -0.0492 0.0097 0.058 Uiso 1 1 calc R . .
H8C H 1.2375 -0.0624 0.0987 0.058 Uiso 1 1 calc R . .
C9 C 1.1108(4) 0.10672(10) 0.0252(2) 0.0307(7) Uani 1 1 d . . .
H9A H 1.0471 0.0813 0.0176 0.037 Uiso 1 1 calc R . .
H9B H 1.0386 0.1306 0.0189 0.037 Uiso 1 1 calc R . .
C10 C 1.2312(4) 0.10866(11) -0.0497(2) 0.0340(7) Uani 1 1 d . . .
H10A H 1.3061 0.0854 -0.0428 0.041 Uiso 1 1 calc R . .
H10B H 1.2918 0.1348 -0.0445 0.041 Uiso 1 1 calc R . .
C11 C 1.1510(5) 0.10644(11) -0.1423(2) 0.0398(8) Uani 1 1 d . . .
H11A H 1.0894 0.0805 -0.1473 0.048 Uiso 1 1 calc R . .
H11B H 1.0770 0.1299 -0.1495 0.048 Uiso 1 1 calc R . .
C12 C 1.2707(5) 0.10786(13) -0.2162(3) 0.0502(10) Uani 1 1 d . . .
H12A H 1.2149 0.1063 -0.2729 0.075 Uiso 1 1 calc R . .
H12B H 1.3431 0.0844 -0.2102 0.075 Uiso 1 1 calc R . .
H12C H 1.3303 0.1338 -0.2125 0.075 Uiso 1 1 calc R . .
C13 C 1.3187(3) 0.15512(10) 0.1461(2) 0.0305(6) Uani 1 1 d . . .
H13A H 1.3706 0.1564 0.2046 0.037 Uiso 1 1 calc R . .
H13B H 1.4022 0.1536 0.1024 0.037 Uiso 1 1 calc R . .
C14 C 1.2231(4) 0.19589(10) 0.1306(2) 0.0321(6) Uani 1 1 d . . .
H14A H 1.1768 0.1956 0.0706 0.038 Uiso 1 1 calc R . .
H14B H 1.1355 0.1967 0.1719 0.038 Uiso 1 1 calc R . .
C15 C 1.3237(4) 0.23543(10) 0.1427(2) 0.0383(7) Uani 1 1 d . . .
H15A H 1.4042 0.2362 0.0973 0.046 Uiso 1 1 calc R . .
H15B H 1.3790 0.2344 0.2004 0.046 Uiso 1 1 calc R . .
C16 C 1.2234(5) 0.27568(11) 0.1368(3) 0.0493(9) Uani 1 1 d . . .
H16A H 1.2919 0.2998 0.1452 0.074 Uiso 1 1 calc R . .
H16B H 1.1445 0.2753 0.1822 0.074 Uiso 1 1 calc R . .
H16C H 1.1707 0.2773 0.0792 0.074 Uiso 1 1 calc R . .
O1 O 1.1091(2) 0.15355(6) 0.31713(13) 0.0283(4) Uani 1 1 d . . .
O2 O 1.2996(2) 0.11962(7) 0.39850(15) 0.0366(5) Uani 1 1 d . . .
O3 O 1.3709(3) 0.19477(8) 0.48934(15) 0.0394(5) Uani 1 1 d . . .
O4 O 0.8254(3) 0.03103(7) 0.15524(16) 0.0395(5) Uani 1 1 d . . .
P1 P 1.19799(9) 0.10702(2) 0.13865(5) 0.0262(2) Uani 1 1 d . . .
Ru1 Ru 1.0000 0.102445(9) 0.2500 0.02525(16) Uani 1 2 d S . .

loop_
_atom_site_aniso_label
_atom_site_aniso_U_11
_atom_site_aniso_U_22
_atom_site_aniso_U_33
_atom_site_aniso_U_23
_atom_site_aniso_U_13
_atom_site_aniso_U_12
C1 0.0196(13) 0.0395(16) 0.0262(14) 0.0006(12) 0.0009(11) -0.0064(11)
C2 0.0316(16) 0.0400(16) 0.0336(16) 0.0015(13) -0.0046(13) -0.0046(12)
C3 0.050(2) 0.060(2) 0.0333(18) -0.0083(16) 0.0001(15) -0.0152(17)
C4 0.0265(15) 0.0441(17) 0.0287(15) 0.0029(13) 0.0037(12) 0.0017(13)
C5 0.0252(14) 0.0375(15) 0.0294(15) -0.0006(12) 0.0003(12) 0.0040(11)
C6 0.0248(14) 0.0376(16) 0.0335(16) -0.0003(12) -0.0023(12) 0.0012(12)
C7 0.0293(15) 0.0399(16) 0.0340(16) 0.0000(13) -0.0018(12) 0.0010(13)
C8 0.0385(17) 0.0388(17) 0.0384(17) 0.0003(13) -0.0005(13) 0.0056(13)
C9 0.0252(16) 0.0381(16) 0.0286(17) -0.0007(11) -0.0024(13) 0.0012(11)
C10 0.0313(17) 0.0456(17) 0.0253(16) 0.0007(12) 0.0014(13) 0.0032(13)
C11 0.041(2) 0.0486(19) 0.0294(19) -0.0028(12) -0.0013(15) 0.0010(13)
C12 0.053(2) 0.065(2) 0.033(2) -0.0012(16) 0.0053(17) 0.0081(18)
C13 0.0248(14) 0.0364(15) 0.0303(15) 0.0008(12) 0.0000(12) -0.0001(11)
C14 0.0255(14) 0.0397(16) 0.0309(15) 0.0019(12) -0.0011(12) 0.0007(12)
C15 0.0346(17) 0.0398(17) 0.0403(18) 0.0025(13) -0.0015(14) -0.0008(13)
C16 0.051(2) 0.0383(18) 0.059(2) 0.0014(16) -0.0011(17) 0.0016(15)
O1 0.0235(10) 0.0334(10) 0.0279(10) -0.0011(8) -0.0023(8) 0.0003(8)
O2 0.0283(11) 0.0387(12) 0.0424(12) 0.0001(10) -0.0082(9) 0.0013(9)
O3 0.0329(12) 0.0529(14) 0.0323(12) -0.0034(10) -0.0030(9) -0.0109(10)
O4 0.0380(12) 0.0375(12) 0.0425(13) -0.0044(10) -0.0083(10) -0.0051(10)
P1 0.0208(4) 0.0334(4) 0.0245(4) -0.0007(3) 0.0010(3) 0.0009(3)
Ru1 0.0198(2) 0.0323(2) 0.0235(2) 0.000 -0.00121(14) 0.000

loop_
_atom_type_symbol
_atom_type_description
_atom_type_scat_dispersion_real
_atom_type_scat_dispersion_imag
_atom_type_scat_source
C C 0.0181 0.0091 'International Tables Vol C Tables 4.2.6.8 and 6.1.1.4'
O O 0.0492 0.0322 'International Tables Vol C Tables 4.2.6.8 and 6.1.1.4'
P P 0.2955 0.4335 'International Tables Vol C Tables 4.2.6.8 and 6.1.1.4'
Ru Ru 0.0552 3.2960 'International Tables Vol C Tables 4.2.6.8 and 6.1.1.4'
H H 0.0000 0.0000 'International Tables Vol C Tables 4.2.6.8 and 6.1.1.4'

loop_
_geom_angle_atom_site_label_1
_geom_angle_atom_site_label_2
_geom_angle_atom_site_label_3
_geom_angle
_geom_angle_site_symmetry_1
_geom_angle_site_symmetry_3
O2 C1 O1 127.0(3) . .
O2 C1 C2 122.4(3) . .
O1 C1 C2 110.6(3) . .
O3 C2 C1 115.0(3) . .
O3 C2 H2A 108.5 . .
C1 C2 H2A 108.5 . .
O3 C2 H2B 108.5 . .
C1 C2 H2B 108.5 . .
H2A C2 H2B 107.5 . .
O3 C3 H3A 109.5 . .
O3 C3 H3B 109.5 . .
H3A C3 H3B 109.5 . .
O3 C3 H3C 109.5 . .
H3A C3 H3C 109.5 . .
H3B C3 H3C 109.5 . .
O4 C4 Ru1 174.8(3) . .
C6 C5 P1 113.3(2) . .
C6 C5 H5A 108.9 . .
P1 C5 H5A 108.9 . .
C6 C5 H5B 108.9 . .
P1 C5 H5B 108.9 . .
H5A C5 H5B 107.7 . .
C5 C6 C7 113.0(2) . .
C5 C6 H6A 109.0 . .
C7 C6 H6A 109.0 . .
C5 C6 H6B 109.0 . .
C7 C6 H6B 109.0 . .
H6A C6 H6B 107.8 . .
C8 C7 C6 111.9(3) . .
C8 C7 H7A 109.2 . .
C6 C7 H7A 109.2 . .
C8 C7 H7B 109.2 . .
C6 C7 H7B 109.2 . .
H7A C7 H7B 107.9 . .
C7 C8 H8A 109.5 . .
C7 C8 H8B 109.5 . .
H8A C8 H8B 109.5 . .
C7 C8 H8C 109.5 . .
H8A C8 H8C 109.5 . .
H8B C8 H8C 109.5 . .
C10 C9 P1 115.5(2) . .
C10 C9 H9A 108.4 . .
P1 C9 H9A 108.4 . .
C10 C9 H9B 108.4 . .
P1 C9 H9B 108.4 . .
H9A C9 H9B 107.5 . .
C9 C10 C11 112.7(3) . .
C9 C10 H10A 109.0 . .
C11 C10 H10A 109.0 . .
C9 C10 H10B 109.0 . .
C11 C10 H10B 109.0 . .
H10A C10 H10B 107.8 . .
C12 C11 C10 112.6(3) . .
C12 C11 H11A 109.1 . .
C10 C11 H11A 109.1 . .
C12 C11 H11B 109.1 . .
C10 C11 H11B 109.1 . .
H11A C11 H11B 107.8 . .
C11 C12 H12A 109.5 . .
C11 C12 H12B 109.5 . .
H12A C12 H12B 109.5 . .
C11 C12 H12C 109.5 . .
H12A C12 H12C 109.5 . .
H12B C12 H12C 109.5 . .
C14 C13 P1 114.1(2) . .
C14 C13 H13A 108.7 . .
P1 C13 H13A 108.7 . .
C14 C13 H13B 108.7 . .
P1 C13 H13B 108.7 . .
H13A C13 H13B 107.6 . .
C15 C14 C13 113.1(2) . .
C15 C14 H14A 109.0 . .
C13 C14 H14A 109.0 . .
C15 C14 H14B 109.0 . .
C13 C14 H14B 109.0 . .
H14A C14 H14B 107.8 . .
C14 C15 C16 112.4(3) . .
C14 C15 H15A 109.1 . .
C16 C15 H15A 109.1 . .
C14 C15 H15B 109.1 . .
C16 C15 H15B 109.1 . .
H15A C15 H15B 107.8 . .
C15 C16 H16A 109.5 . .
C15 C16 H16B 109.5 . .
H16A C16 H16B 109.5 . .
C15 C16 H16C 109.5 . .
H16A C16 H16C 109.5 . .
H16B C16 H16C 109.5 . .
C1 O1 Ru1 126.16(19) . .
C3 O3 C2 112.0(2) . .
C13 P1 C9 105.38(14) . .
C13 P1 C5 103.90(14) . .
C9 P1 C5 104.58(14) . .
C13 P1 Ru1 113.50(10) . .
C9 P1 Ru1 112.66(11) . .
C5 P1 Ru1 115.76(10) . .
C4 Ru1 C4 87.13(19) . 2_755
C4 Ru1 O1 96.84(12) . 2_755
C4 Ru1 O1 175.53(10) 2_755 2_755
C4 Ru1 O1 175.53(10) . .
C4 Ru1 O1 96.84(12) 2_755 .
O1 Ru1 O1 79.27(11) 2_755 .
C4 Ru1 P1 92.44(9) . .
C4 Ru1 P1 92.60(9) 2_755 .
O1 Ru1 P1 85.20(6) 2_755 .
O1 Ru1 P1 89.44(6) . .
C4 Ru1 P1 92.60(9) . 2_755
C4 Ru1 P1 92.44(9) 2_755 2_755
O1 Ru1 P1 89.44(6) 2_755 2_755
O1 Ru1 P1 85.20(6) . 2_755
P1 Ru1 P1 173.04(4) . 2_755

loop_
_geom_bond_atom_site_label_1
_geom_bond_atom_site_label_2
_geom_bond_distance
_geom_bond_site_symmetry_2
C1 O2 1.221(4) .
C1 O1 1.294(4) .
C1 C2 1.526(4) .
C2 O3 1.417(4) .
C2 H2A 0.9700 .
C2 H2B 0.9700 .
C3 O3 1.417(4) .
C3 H3A 0.9600 .
C3 H3B 0.9600 .
C3 H3C 0.9600 .
C4 O4 1.134(4) .
C4 Ru1 1.892(3) .
C5 C6 1.521(4) .
C5 P1 1.836(3) .
C5 H5A 0.9700 .
C5 H5B 0.9700 .
C6 C7 1.526(4) .
C6 H6A 0.9700 .
C6 H6B 0.9700 .
C7 C8 1.518(4) .
C7 H7A 0.9700 .
C7 H7B 0.9700 .
C8 H8A 0.9600 .
C8 H8B 0.9600 .
C8 H8C 0.9600 .
C9 C10 1.528(5) .
C9 P1 1.834(3) .
C9 H9A 0.9700 .
C9 H9B 0.9700 .
C10 C11 1.529(5) .
C10 H10A 0.9700 .
C10 H10B 0.9700 .
C11 C12 1.513(6) .
C11 H11A 0.9700 .
C11 H11B 0.9700 .
C12 H12A 0.9600 .
C12 H12B 0.9600 .
C12 H12C 0.9600 .
C13 C14 1.531(4) .
C13 P1 1.827(3) .
C13 H13A 0.9700 .
C13 H13B 0.9700 .
C14 C15 1.515(4) .
C14 H14A 0.9700 .
C14 H14B 0.9700 .
C15 C16 1.525(5) .
C15 H15A 0.9700 .
C15 H15B 0.9700 .
C16 H16A 0.9600 .
C16 H16B 0.9600 .
C16 H16C 0.9600 .
O1 Ru1 2.100(2) .
P1 Ru1 2.3844(8) .
Ru1 C4 1.892(3) 2_755
Ru1 O1 2.100(2) 2_755
Ru1 P1 2.3844(8) 2_755

loop_
_geom_torsion_atom_site_label_1
_geom_torsion_atom_site_label_2
_geom_torsion_atom_site_label_3
_geom_torsion_atom_site_label_4
_geom_torsion
_geom_torsion_site_symmetry_1
_geom_torsion_site_symmetry_2
_geom_torsion_site_symmetry_3
_geom_torsion_site_symmetry_4
O2 C1 C2 O3 -9.8(4) . . . .
O1 C1 C2 O3 170.9(2) . . . .
P1 C5 C6 C7 -173.2(2) . . . .
C5 C6 C7 C8 -172.7(3) . . . .
P1 C9 C10 C11 177.6(2) . . . .
C9 C10 C11 C12 -179.3(3) . . . .
P1 C13 C14 C15 176.4(2) . . . .
C13 C14 C15 C16 -174.0(3) . . . .
O2 C1 O1 Ru1 5.4(4) . . . .
C2 C1 O1 Ru1 -175.35(18) . . . .
C1 C2 O3 C3 -74.1(4) . . . .
C14 C13 P1 C9 60.3(3) . . . .
C14 C13 P1 C5 169.9(2) . . . .
C14 C13 P1 Ru1 -63.5(2) . . . .
C10 C9 P1 C13 56.9(3) . . . .
C10 C9 P1 C5 -52.3(3) . . . .
C10 C9 P1 Ru1 -178.8(2) . . . .
C6 C5 P1 C13 -162.5(2) . . . .
C6 C5 P1 C9 -52.2(2) . . . .
C6 C5 P1 Ru1 72.3(2) . . . .
O4 C4 Ru1 C4 9(3) . . . 2_755
O4 C4 Ru1 O1 -173(3) . . . 2_755
O4 C4 Ru1 O1 -143(2) . . . .
O4 C4 Ru1 P1 102(3) . . . .
O4 C4 Ru1 P1 -83(3) . . . 2_755
C1 O1 Ru1 C4 157.5(12) . . . .
C1 O1 Ru1 C4 4.9(2) . . . 2_755
C1 O1 Ru1 O1 -172.9(3) . . . 2_755
C1 O1 Ru1 P1 -87.6(2) . . . .
C1 O1 Ru1 P1 96.8(2) . . . 2_755
C13 P1 Ru1 C4 164.28(15) . . . .
C9 P1 Ru1 C4 44.61(15) . . . .
C5 P1 Ru1 C4 -75.67(15) . . . .
C13 P1 Ru1 C4 -108.48(15) . . . 2_755
C9 P1 Ru1 C4 131.85(15) . . . 2_755
C5 P1 Ru1 C4 11.56(15) . . . 2_755
C13 P1 Ru1 O1 67.62(13) . . . 2_755
C9 P1 Ru1 O1 -52.05(12) . . . 2_755
C5 P1 Ru1 O1 -172.34(13) . . . 2_755
C13 P1 Ru1 O1 -11.66(12) . . . .
C9 P1 Ru1 O1 -131.33(12) . . . .
C5 P1 Ru1 O1 108.38(12) . . . .
C13 P1 Ru1 P1 27.89(11) . . . 2_755
C9 P1 Ru1 P1 -91.77(11) . . . 2_755
C5 P1 Ru1 P1 147.94(11) . . . 2_755
